data_7214904
loop_
_publ_author_name
'Zhang, Li-Min'
'Deng, Da-Yi'
'Peng, Guo'
'Sun, Lin'
'Liang, Li'
'Lan, Guo-Qiang'
'Deng, Hong'

_publ_section_title
;
 A series of three-dimensional (3D) chiral lanthanide coordination
 polymers generated by spontaneous resolution
;
_journal_issue 23
_journal_name_full CrystEngComm
_journal_page_first 8083
_journal_paper_doi 10.1039/c2ce26028j
_journal_volume 14
_journal_year 2012
_chemical_absolute_configuration ad
_chemical_formula_moiety 'C8 H11 Gd N2 O8 '
_chemical_formula_sum 'C8 H11 Gd N2 O8'
_chemical_formula_weight 420.44
_chemical_name_systematic
;
?
;
_space_group_IT_number 19
_symmetry_cell_setting orthorhombic
_symmetry_space_group_name_Hall 'P 2ac 2ab'
_symmetry_space_group_name_H-M 'P 21 21 21'
_atom_sites_solution_hydrogens geom
_atom_sites_solution_primary direct
_atom_sites_solution_secondary difmap
_audit_creation_method SHELXL-97
_cell_angle_alpha 90.00
_cell_angle_beta 90.00
_cell_angle_gamma 90.00
_cell_formula_units_Z 4
_cell_length_a 7.7305(10)
_cell_length_b 8.2593(11)
_cell_length_c 18.791(3)
_cell_measurement_temperature 296(2)
_cell_volume 1199.8(3)
_computing_structure_refinement 'SHELXL-97 (Sheldrick, 1997)'
_computing_structure_solution 'SHELXS-97 (Sheldrick, 1990)'
_diffrn_ambient_temperature 296(2)
_diffrn_measured_fraction_theta_full 1.000
_diffrn_measured_fraction_theta_max 1.000
_diffrn_radiation_monochromator graphite
_diffrn_radiation_source 'fine-focus sealed tube'
_diffrn_radiation_type MoK\a
_diffrn_radiation_wavelength 0.71073
_diffrn_reflns_av_R_equivalents 0.0194
_diffrn_reflns_av_sigmaI/netI 0.0268
_diffrn_reflns_limit_h_max 9
_diffrn_reflns_limit_h_min -5
_diffrn_reflns_limit_k_max 9
_diffrn_reflns_limit_k_min -9
_diffrn_reflns_limit_l_max 20
_diffrn_reflns_limit_l_min -22
_diffrn_reflns_number 6219
_diffrn_reflns_theta_full 25.39
_diffrn_reflns_theta_max 25.39
_diffrn_reflns_theta_min 2.17
_exptl_absorpt_coefficient_mu 5.567
_exptl_absorpt_correction_T_max 0.573
_exptl_absorpt_correction_T_min 0.408
_exptl_absorpt_correction_type multi-scan
_exptl_absorpt_process_details 'Apex2 (Bruker, 2005)'
_exptl_crystal_colour colourless
_exptl_crystal_density_diffrn 2.328
_exptl_crystal_density_method 'not measured'
_exptl_crystal_description block
_exptl_crystal_F_000 804
_exptl_crystal_size_max 0.2
_exptl_crystal_size_mid 0.14
_exptl_crystal_size_min 0.1
_refine_diff_density_max 0.393
_refine_diff_density_min -0.978
_refine_diff_density_rms 0.119
_refine_ls_abs_structure_details 'Flack H D (1983), Acta Cryst. A39, 876-881'
_refine_ls_abs_structure_Flack 0.016(14)
_refine_ls_extinction_method none
_refine_ls_goodness_of_fit_ref 1.216
_refine_ls_hydrogen_treatment constr
_refine_ls_matrix_type full
_refine_ls_number_parameters 172
_refine_ls_number_reflns 2202
_refine_ls_number_restraints 0
_refine_ls_restrained_S_all 1.216
_refine_ls_R_factor_all 0.0164
_refine_ls_R_factor_gt 0.0161
_refine_ls_shift/su_max 0.001
_refine_ls_shift/su_mean 0.000
_refine_ls_structure_factor_coef Fsqd
_refine_ls_weighting_details 'calc w=1/[\s^2^(Fo^2^)+(0.0145P)^2^+0.1867P] where P=(Fo^2^+2Fc^2^)/3'
_refine_ls_weighting_scheme calc
_refine_ls_wR_factor_gt 0.0411
_refine_ls_wR_factor_ref 0.0412
_reflns_number_gt 2181
_reflns_number_total 2204
_reflns_threshold_expression >2sigma(I)
_cod_data_source_file c2ce26028j.txt
_cod_data_source_block 2
_cod_depositor_comments
;
The following automatic conversions were performed:

'_symmetry_cell_setting' value 'Orthorhombic' changed to
'orthorhombic' according to
/usr/data/users/saulius/automatic-downloads/retrospective/RSC/lib/dictionaries/cif_core.dic
dictionary named 'cif_core.dic' version 2.4.2 from 2011-04-26.

Automatic conversion script
Id: cif_fix_values 2281 2013-09-26 08:29:07Z andrius 
;
_cod_original_sg_symbol_H-M ' P 21 21 21'
_cod_original_formula_sum 'C8 H11 Gd N2 O8 '
_cod_database_code 7214904

loop_
_symmetry_equiv_pos_as_xyz
'x, y, z'
'-x+1/2, -y, z+1/2'
'-x, y+1/2, -z+1/2'
'x+1/2, -y+1/2, -z'

loop_
_atom_site_label
_atom_site_type_symbol
_atom_site_fract_x
_atom_site_fract_y
_atom_site_fract_z
_atom_site_U_iso_or_equiv
_atom_site_adp_type
_atom_site_occupancy
_atom_site_symmetry_multiplicity
_atom_site_calc_flag
_atom_site_refinement_flags
C1 C -0.2566(6) 0.9592(5) 0.1387(2) 0.0224(9) Uani 1 1 d .
C2 C -0.1393(6) 1.0552(5) 0.0891(3) 0.0295(11) Uani 1 1 d .
H2A H -0.2096 1.1148 0.0553 0.035 Uiso 1 1 calc R
H2B H -0.0732 1.1329 0.1167 0.035 Uiso 1 1 calc R
C3 C 0.1302(6) 1.0293(5) 0.0192(2) 0.0267(10) Uani 1 1 d .
H3A H 0.1774 1.1070 0.0527 0.032 Uiso 1 1 calc R
H3B H 0.0961 1.0870 -0.0235 0.032 Uiso 1 1 calc R
C4 C 0.2661(6) 0.9032(5) 0.0011(2) 0.0222(9) Uani 1 1 d .
C5 C 0.3053(6) 0.4573(5) 0.1524(2) 0.0207(9) Uani 1 1 d .
C6 C 0.3942(6) 0.3120(5) 0.1848(2) 0.0242(9) Uani 1 1 d .
H6A H 0.3098 0.2499 0.2115 0.029 Uiso 1 1 calc R
H6B H 0.4372 0.2435 0.1468 0.029 Uiso 1 1 calc R
C7 C 0.6866(6) 0.4354(5) 0.1957(2) 0.0221(9) Uani 1 1 d .
H7A H 0.6472 0.5385 0.1770 0.027 Uiso 1 1 calc R
H7B H 0.7232 0.3693 0.1558 0.027 Uiso 1 1 calc R
C8 C 0.8389(5) 0.4639(5) 0.2441(2) 0.0189(9) Uani 1 1 d .
Gd1 Gd 0.05922(2) 0.69814(2) 0.122072(9) 0.01353(6) Uani 1 1 d .
N1 N -0.0203(4) 0.9485(4) 0.05052(17) 0.0182(8) Uani 1 1 d .
H1 H -0.0823 0.9108 0.0128 0.022 Uiso 1 1 calc R
N2 N 0.5400(4) 0.3540(4) 0.23255(17) 0.0186(7) Uani 1 1 d .
H2C H 0.5793 0.2628 0.2532 0.022 Uiso 1 1 calc R
H2D H 0.5007 0.4194 0.2672 0.022 Uiso 1 1 calc R
O1 O 0.2581(4) 0.7679(3) 0.03208(16) 0.0267(7) Uani 1 1 d .
O2 O 0.3784(4) 0.9426(4) -0.04347(16) 0.0296(8) Uani 1 1 d .
O3 O -0.2117(4) 0.8145(4) 0.15308(15) 0.0250(6) Uani 1 1 d .
O4 O -0.3848(5) 1.0281(4) 0.16257(17) 0.0370(9) Uani 1 1 d .
O5 O 0.1986(5) 0.4296(4) 0.10381(16) 0.0326(8) Uani 1 1 d .
O6 O 0.3336(4) 0.5960(3) 0.17669(15) 0.0249(7) Uani 1 1 d .
O7 O 0.8335(4) 0.4047(3) 0.30598(14) 0.0247(7) Uani 1 1 d .
O8 O 0.9614(4) 0.5455(4) 0.22018(16) 0.0326(8) Uani 1 1 d .

loop_
_atom_site_aniso_label
_atom_site_aniso_U_11
_atom_site_aniso_U_22
_atom_site_aniso_U_33
_atom_site_aniso_U_23
_atom_site_aniso_U_13
_atom_site_aniso_U_12
C1 0.022(2) 0.024(2) 0.022(2) 0.0015(17) 0.0040(18) 0.0064(19)
C2 0.028(3) 0.022(2) 0.039(2) 0.0060(19) 0.015(2) 0.008(2)
C3 0.027(3) 0.021(2) 0.032(2) 0.0025(18) 0.014(2) 0.001(2)
C4 0.019(2) 0.029(2) 0.018(2) -0.0020(18) 0.0049(17) 0.000(2)
C5 0.018(2) 0.017(2) 0.027(2) -0.0010(15) 0.0029(19) 0.0048(19)
C6 0.020(2) 0.020(2) 0.032(2) 0.0030(18) -0.0087(18) 0.000(2)
C7 0.018(2) 0.030(2) 0.0182(19) 0.0037(16) 0.0005(19) 0.002(2)
C8 0.020(2) 0.013(2) 0.023(2) 0.0040(15) 0.0037(19) 0.0057(18)
Gd1 0.01264(9) 0.01367(9) 0.01428(9) 0.00078(7) -0.00090(8) 0.00155(8)
N1 0.0179(19) 0.0182(18) 0.0184(16) 0.0014(13) 0.0041(14) 0.0028(15)
N2 0.0183(19) 0.0138(15) 0.0238(16) 0.0035(12) -0.0035(16) 0.0034(15)
O1 0.0277(17) 0.0197(15) 0.0327(16) 0.0059(12) 0.0134(14) 0.0057(13)
O2 0.0286(18) 0.0258(17) 0.0343(17) -0.0014(13) 0.0172(15) -0.0041(14)
O3 0.0227(16) 0.0200(14) 0.0323(15) 0.0070(13) 0.0081(13) 0.0042(15)
O4 0.032(2) 0.0340(18) 0.0446(19) 0.0063(15) 0.0189(16) 0.0172(16)
O5 0.0348(19) 0.0259(16) 0.0371(18) -0.0084(13) -0.0217(16) 0.0114(16)
O6 0.0235(17) 0.0184(15) 0.0328(16) -0.0050(12) -0.0073(14) 0.0034(15)
O7 0.0274(17) 0.0244(15) 0.0222(14) 0.0089(12) -0.0037(13) -0.0057(16)
O8 0.0184(17) 0.0433(19) 0.0362(17) 0.0185(14) -0.0004(15) -0.0067(16)

loop_
_atom_type_symbol
_atom_type_description
_atom_type_scat_dispersion_real
_atom_type_scat_dispersion_imag
_atom_type_scat_source
C C 0.0033 0.0016 'International Tables Vol C Tables 4.2.6.8 and 6.1.1.4'
H H 0.0000 0.0000 'International Tables Vol C Tables 4.2.6.8 and 6.1.1.4'
N N 0.0061 0.0033 'International Tables Vol C Tables 4.2.6.8 and 6.1.1.4'
O O 0.0106 0.0060 'International Tables Vol C Tables 4.2.6.8 and 6.1.1.4'
Gd Gd -0.1653 3.9035 'International Tables Vol C Tables 4.2.6.8 and 6.1.1.4'

loop_
_geom_angle_atom_site_label_1
_geom_angle_atom_site_label_2
_geom_angle_atom_site_label_3
_geom_angle
_geom_angle_site_symmetry_1
_geom_angle_site_symmetry_3
O4 C1 O3 125.3(4) . .
O4 C1 C2 117.5(4) . .
O3 C1 C2 117.2(4) . .
N1 C2 C1 111.3(3) . .
N1 C3 C4 109.1(3) . .
O2 C4 O1 125.0(4) . .
O2 C4 C3 116.9(4) . .
O1 C4 C3 118.1(4) . .
O5 C5 O6 123.3(4) . .
O5 C5 C6 116.7(4) . .
O6 C5 C6 120.0(4) . .
N2 C6 C5 113.9(3) . .
N2 C7 C8 112.6(3) . .
O8 C8 O7 124.6(4) . .
O8 C8 C7 117.4(3) . .
O7 C8 C7 118.0(4) . .
O7 Gd1 O2 160.37(10) 3_655 4_465
O7 Gd1 O1 90.29(10) 3_655 .
O2 Gd1 O1 93.34(11) 4_465 .
O7 Gd1 O8 92.98(11) 3_655 1_455
O2 Gd1 O8 92.08(12) 4_465 1_455
O1 Gd1 O8 154.28(11) . 1_455
O7 Gd1 O3 82.84(11) 3_655 .
O2 Gd1 O3 80.18(11) 4_465 .
O1 Gd1 O3 130.67(10) . .
O8 Gd1 O3 75.04(10) 1_455 .
O7 Gd1 O5 125.34(10) 3_655 .
O2 Gd1 O5 74.28(10) 4_465 .
O1 Gd1 O5 80.60(11) . .
O8 Gd1 O5 76.72(11) 1_455 .
O3 Gd1 O5 140.84(12) . .
O7 Gd1 O6 72.98(10) 3_655 .
O2 Gd1 O6 126.65(10) 4_465 .
O1 Gd1 O6 79.85(10) . .
O8 Gd1 O6 76.76(10) 1_455 .
O3 Gd1 O6 141.50(10) . .
O5 Gd1 O6 52.37(10) . .
O7 Gd1 N1 78.31(11) 3_655 .
O2 Gd1 N1 85.74(11) 4_465 .
O1 Gd1 N1 65.13(10) . .
O8 Gd1 N1 140.43(11) 1_455 .
O3 Gd1 N1 65.64(10) . .
O5 Gd1 N1 139.15(10) . .
O6 Gd1 N1 134.12(11) . .
C3 N1 C2 115.0(3) . .
C3 N1 Gd1 113.0(2) . .
C2 N1 Gd1 112.3(2) . .
C6 N2 C7 113.8(3) . .
C4 O1 Gd1 125.4(3) . .
C4 O2 Gd1 135.1(3) . 4_565
C1 O3 Gd1 124.6(3) . .
C5 O5 Gd1 91.3(2) . .
C5 O6 Gd1 90.6(3) . .
C8 O7 Gd1 143.8(3) . 3_645
C8 O8 Gd1 144.6(3) . 1_655

loop_
_geom_bond_atom_site_label_1
_geom_bond_atom_site_label_2
_geom_bond_distance
_geom_bond_site_symmetry_2
C1 O4 1.228(5) .
C1 O3 1.273(5) .
C1 C2 1.523(6) .
C2 N1 1.466(5) .
C3 N1 1.465(5) .
C3 C4 1.518(6) .
C4 O2 1.250(5) .
C4 O1 1.261(5) .
C5 O5 1.251(5) .
C5 O6 1.252(5) .
C5 C6 1.512(6) .
C6 N2 1.482(5) .
C7 N2 1.489(5) .
C7 C8 1.507(6) .
C8 O8 1.246(5) .
C8 O7 1.262(4) .
Gd1 O7 2.329(3) 3_655
Gd1 O2 2.343(3) 4_465
Gd1 O1 2.357(3) .
Gd1 O8 2.358(3) 1_455
Gd1 O3 2.377(3) .
Gd1 O5 2.489(3) .
Gd1 O6 2.503(3) .
Gd1 N1 2.542(3) .
O2 Gd1 2.343(3) 4_565
O7 Gd1 2.329(3) 3_645
O8 Gd1 2.358(3) 1_655
